data_7235844
loop_
_publ_author_name
'Gao, Song'
'Fan, Rui Qing'
'Wang, Xin Ming'
'Qiang, Liang Sheng'
'Wei, Li Guo'
'Wang, Ping'
'Zhang, Hui Jie'
'Yang, Yu Lin'
'Wang, Yu Lei'

_publ_section_title
;
 An insight into the controllable synthesis of Cd(ii) complexes with a new
 multifunctional ligand and its application in dye-sensitized solar cells
 and luminescence properties
;
_journal_issue 11
_journal_name_full 'Journal of Materials Chemistry A'
_journal_page_first 6053
_journal_paper_doi 10.1039/C4TA06671E
_journal_volume 3
_journal_year 2015
_chemical_formula_sum 'C36 H40 Cd3 N4 O16'
_chemical_formula_weight 1121.95
_space_group_IT_number 15
_space_group_name_Hall '-C 2yc'
_space_group_name_H-M_alt 'C 1 2/c 1'
_symmetry_cell_setting monoclinic
_symmetry_space_group_name_Hall '-C 2yc'
_symmetry_space_group_name_H-M 'C 1 2/c 1'
_atom_sites_solution_hydrogens geom
_atom_sites_solution_primary direct
_atom_sites_solution_secondary difmap
_audit_creation_method SHELXL-97
_audit_update_record
;
2014-10-13 deposited with the CCDC.
2015-01-30 downloaded from the CCDC.
;
_cell_angle_alpha 90.00
_cell_angle_beta 114.74(3)
_cell_angle_gamma 90.00
_cell_formula_units_Z 4
_cell_length_a 28.167(6)
_cell_length_b 9.3075(19)
_cell_length_c 17.840(4)
_cell_measurement_reflns_used 19804
_cell_measurement_temperature 293(2)
_cell_measurement_theta_max 27.48
_cell_measurement_theta_min 3.09
_cell_volume 4247.7(19)
_computing_cell_refinement 'Bruker SMART'
_computing_data_collection 'Bruker SMART'
_computing_data_reduction 'Bruker SAINT'
_computing_molecular_graphics SHELXP-97
_computing_publication_material SHELXTL
_computing_structure_refinement 'SHELXL-97 (Sheldrick, 1997)'
_computing_structure_solution 'SHELXS-97 (Sheldrick, 1997)'
_diffrn_ambient_temperature 293(2)
_diffrn_measured_fraction_theta_full 0.998
_diffrn_measured_fraction_theta_max 0.998
_diffrn_measurement_device_type 'Bruker Smart APEX CCD area detector'
_diffrn_measurement_method 'phi and omega scans'
_diffrn_radiation_monochromator graphite
_diffrn_radiation_source 'fine-focus sealed tube'
_diffrn_radiation_type MoK\a
_diffrn_radiation_wavelength 0.71073
_diffrn_reflns_av_R_equivalents 0.0247
_diffrn_reflns_av_sigmaI/netI 0.0198
_diffrn_reflns_limit_h_max 36
_diffrn_reflns_limit_h_min -36
_diffrn_reflns_limit_k_max 12
_diffrn_reflns_limit_k_min -11
_diffrn_reflns_limit_l_max 22
_diffrn_reflns_limit_l_min -23
_diffrn_reflns_number 19804
_diffrn_reflns_theta_full 25.00
_diffrn_reflns_theta_max 27.48
_diffrn_reflns_theta_min 3.09
_diffrn_standards_decay_% 0
_diffrn_standards_interval_count 0
_diffrn_standards_interval_time 0
_diffrn_standards_number 0
_exptl_absorpt_coefficient_mu 1.561
_exptl_absorpt_correction_T_max 0.755
_exptl_absorpt_correction_T_min 0.609
_exptl_absorpt_correction_type multi-scan
_exptl_crystal_colour colorless
_exptl_crystal_density_diffrn 1.754
_exptl_crystal_density_method 'not measured'
_exptl_crystal_description block
_exptl_crystal_F_000 2224
_exptl_crystal_size_max 0.38
_exptl_crystal_size_mid 0.27
_exptl_crystal_size_min 0.18
_refine_diff_density_max 0.975
_refine_diff_density_min -0.336
_refine_diff_density_rms 0.085
_refine_ls_extinction_method none
_refine_ls_goodness_of_fit_ref 0.800
_refine_ls_hydrogen_treatment mixed
_refine_ls_matrix_type full
_refine_ls_number_parameters 271
_refine_ls_number_reflns 4859
_refine_ls_number_restraints 0
_refine_ls_restrained_S_all 0.800
_refine_ls_R_factor_all 0.0258
_refine_ls_R_factor_gt 0.0232
_refine_ls_shift/su_max 0.001
_refine_ls_shift/su_mean 0.000
_refine_ls_structure_factor_coef Fsqd
_refine_ls_weighting_details 'calc w=1/[\s^2^(Fo^2^)+(0.0539P)^2^+5.1968P] where P=(Fo^2^+2Fc^2^)/3'
_refine_ls_weighting_scheme calc
_refine_ls_wR_factor_gt 0.0603
_refine_ls_wR_factor_ref 0.0622
_reflns_number_gt 4457
_reflns_number_total 4868
_reflns_threshold_expression >2sigma(I)
_cod_data_source_file c4ta06671e2.cif
_cod_data_source_block g
_cod_depositor_comments
;
The following automatic conversions were performed:

data item '_symmetry_cell_setting' value 'Monoclinic' was changed to
'monoclinic' in accordance with the
/home/saulius/struct/COD-crude-data/automatic-downloads/DataCite-retrospective/RSC/depositions/lib/dictionaries/cif_core.dic
dictionary named 'cif_core.dic' version 2.4.2 last updated on
2011-04-26.

Automatic conversion script
Id: cif_fix_values 6909 2019-04-08 15:41:33Z antanas 
;
_cod_original_cell_volume 4247.7(16)
_cod_original_sg_symbol_H-M 'C 2/c'
_cod_database_code 7235844

loop_
_symmetry_equiv_pos_as_xyz
'x, y, z'
'-x, y, -z+1/2'
'x+1/2, y+1/2, z'
'-x+1/2, y+1/2, -z+1/2'
'-x, -y, -z'
'x, -y, z-1/2'
'-x+1/2, -y+1/2, -z'
'x+1/2, -y+1/2, z-1/2'

loop_
_atom_site_label
_atom_site_type_symbol
_atom_site_fract_x
_atom_site_fract_y
_atom_site_fract_z
_atom_site_U_iso_or_equiv
_atom_site_adp_type
_atom_site_occupancy
_atom_site_symmetry_multiplicity
_atom_site_calc_flag
_atom_site_refinement_flags
Cd1 Cd 0.138909(5) 0.178467(15) 0.319269(8) 0.02575(6) Uani 1 1 d .
Cd2 Cd 0.0000 0.26142(2) 0.2500 0.02572(6) Uani 1 2 d S
O1 O 0.07683(6) 0.22726(17) 0.38146(9) 0.0349(3) Uani 1 1 d .
O2 O 0.16095(7) 0.27108(19) 0.44890(10) 0.0394(4) Uani 1 1 d .
O3 O 0.11655(7) 0.59372(17) 0.76762(10) 0.0420(4) Uani 1 1 d .
O4 O 0.03070(7) 0.58251(19) 0.68787(11) 0.0461(4) Uani 1 1 d .
O5 O 0.04603(7) 0.08548(18) 0.21964(9) 0.0402(4) Uani 1 1 d .
O6 O 0.11182(7) 0.1154(2) 0.18427(10) 0.0496(4) Uani 1 1 d .
O7 O 0.21975(7) 0.2217(2) 0.32653(12) 0.0484(4) Uani 1 1 d .
O8 O 0.15504(7) -0.05521(18) 0.36375(13) 0.0503(4) Uani 1 1 d .
N1 N 0.27748(9) 0.4026(3) 0.35105(16) 0.0578(6) Uani 1 1 d .
N2 N 0.12194(10) -0.2664(2) 0.38291(16) 0.0530(6) Uani 1 1 d .
C1 C 0.11508(9) 0.2761(2) 0.44345(12) 0.0293(4) Uani 1 1 d .
C2 C 0.10593(8) 0.3418(2) 0.51327(12) 0.0293(4) Uani 1 1 d .
C3 C 0.05681(9) 0.3391(3) 0.51269(14) 0.0384(5) Uani 1 1 d .
H3 H 0.0296 0.2923 0.4703 0.046 Uiso 1 1 calc R
C4 C 0.14643(8) 0.4103(3) 0.57705(14) 0.0399(5) Uani 1 1 d .
H4 H 0.1797 0.4117 0.5780 0.048 Uiso 1 1 calc R
C5 C 0.13757(9) 0.4771(3) 0.63970(14) 0.0419(5) Uani 1 1 d .
H5 H 0.1649 0.5227 0.6825 0.050 Uiso 1 1 calc R
C6 C 0.04794(9) 0.4061(3) 0.57525(14) 0.0407(5) Uani 1 1 d .
H6 H 0.0147 0.4040 0.5744 0.049 Uiso 1 1 calc R
C7 C 0.08797(9) 0.4756(2) 0.63851(12) 0.0317(4) Uani 1 1 d .
C8 C 0.07775(9) 0.5579(2) 0.70343(13) 0.0348(4) Uani 1 1 d .
C9 C 0.06535(9) 0.0838(2) 0.16691(13) 0.0360(4) Uani 1 1 d .
C10 C 0.03135(8) 0.0408(2) 0.08020(12) 0.0299(4) Uani 1 1 d .
C11 C -0.01517(9) -0.0304(2) 0.06269(13) 0.0358(4) Uani 1 1 d .
H11 H -0.0253 -0.0511 0.1049 0.043 Uiso 1 1 calc R
C12 C 0.04661(8) 0.0709(3) 0.01731(13) 0.0363(4) Uani 1 1 d .
H12 H 0.0780 0.1183 0.0290 0.044 Uiso 1 1 calc R
C13 C 0.24509(10) 0.3237(3) 0.36887(17) 0.0449(6) Uani 1 1 d .
H13 H 0.2409 0.3458 0.4166 0.054 Uiso 1 1 calc R
C14 C 0.30779(19) 0.5150(5) 0.4071(3) 0.1015(15) Uani 1 1 d .
H14A H 0.2974 0.5231 0.4518 0.152 Uiso 1 1 calc R
H14B H 0.3017 0.6047 0.3780 0.152 Uiso 1 1 calc R
H14C H 0.3443 0.4915 0.4286 0.152 Uiso 1 1 calc R
C15 C 0.28638(16) 0.3757(5) 0.2773(2) 0.0817(11) Uani 1 1 d .
H15A H 0.2635 0.3007 0.2453 0.123 Uiso 1 1 calc R
H15B H 0.3220 0.3469 0.2932 0.123 Uiso 1 1 calc R
H15C H 0.2795 0.4618 0.2448 0.123 Uiso 1 1 calc R
C16 C 0.11777(11) -0.1339(3) 0.35550(17) 0.0463(6) Uani 1 1 d .
H16 H 0.0843 -0.0965 0.3278 0.056 Uiso 1 1 calc R
C17 C 0.07622(15) -0.3515(3) 0.3731(2) 0.0671(9) Uani 1 1 d .
H17A H 0.0451 -0.2996 0.3397 0.101 Uiso 1 1 calc R
H17B H 0.0766 -0.3697 0.4264 0.101 Uiso 1 1 calc R
H17C H 0.0769 -0.4411 0.3469 0.101 Uiso 1 1 calc R
C18 C 0.17236(17) -0.3329(4) 0.4235(4) 0.1042(17) Uani 1 1 d .
H18A H 0.1712 -0.4276 0.4015 0.156 Uiso 1 1 calc R
H18B H 0.1815 -0.3392 0.4816 0.156 Uiso 1 1 calc R
H18C H 0.1980 -0.2764 0.4144 0.156 Uiso 1 1 calc R

loop_
_atom_site_aniso_label
_atom_site_aniso_U_11
_atom_site_aniso_U_22
_atom_site_aniso_U_33
_atom_site_aniso_U_23
_atom_site_aniso_U_13
_atom_site_aniso_U_12
Cd1 0.02596(8) 0.02962(9) 0.02271(8) -0.00222(5) 0.01122(6) -0.00154(5)
Cd2 0.02625(10) 0.02901(11) 0.02704(10) 0.000 0.01621(8) 0.000
O1 0.0401(8) 0.0404(8) 0.0261(7) -0.0085(6) 0.0156(7) -0.0055(7)
O2 0.0366(8) 0.0546(9) 0.0306(8) -0.0070(7) 0.0175(7) 0.0031(7)
O3 0.0549(10) 0.0381(8) 0.0328(8) -0.0129(7) 0.0180(7) -0.0021(7)
O4 0.0482(10) 0.0525(10) 0.0468(9) -0.0163(8) 0.0287(8) 0.0006(8)
O5 0.0473(9) 0.0458(9) 0.0262(7) -0.0058(6) 0.0140(7) 0.0141(7)
O6 0.0341(8) 0.0708(12) 0.0360(8) -0.0209(8) 0.0070(7) -0.0017(8)
O7 0.0320(8) 0.0564(10) 0.0616(11) -0.0108(9) 0.0245(8) -0.0077(8)
O8 0.0509(11) 0.0332(8) 0.0691(12) 0.0075(8) 0.0273(10) 0.0016(7)
N1 0.0435(12) 0.0614(14) 0.0682(15) 0.0071(12) 0.0232(12) -0.0139(11)
N2 0.0627(15) 0.0297(10) 0.0695(15) 0.0032(10) 0.0304(13) -0.0009(9)
C1 0.0384(11) 0.0271(9) 0.0254(9) 0.0001(7) 0.0163(8) 0.0014(8)
C2 0.0350(10) 0.0297(9) 0.0248(9) -0.0030(7) 0.0141(8) 0.0005(8)
C3 0.0392(12) 0.0469(12) 0.0338(11) -0.0176(9) 0.0197(10) -0.0159(9)
C4 0.0279(10) 0.0568(14) 0.0347(11) -0.0116(10) 0.0129(9) 0.0016(9)
C5 0.0330(11) 0.0556(14) 0.0325(11) -0.0178(10) 0.0090(9) -0.0036(10)
C6 0.0386(11) 0.0514(13) 0.0406(11) -0.0160(10) 0.0250(10) -0.0127(10)
C7 0.0385(11) 0.0316(9) 0.0284(9) -0.0066(8) 0.0172(9) -0.0009(8)
C8 0.0472(12) 0.0303(10) 0.0339(10) -0.0054(8) 0.0239(10) -0.0007(9)
C9 0.0377(11) 0.0374(11) 0.0269(9) -0.0089(8) 0.0075(9) 0.0087(9)
C10 0.0275(9) 0.0344(10) 0.0250(9) -0.0059(7) 0.0083(8) 0.0062(8)
C11 0.0362(11) 0.0463(12) 0.0277(10) -0.0030(9) 0.0162(9) -0.0001(9)
C12 0.0273(10) 0.0475(12) 0.0330(10) -0.0051(9) 0.0115(9) -0.0023(9)
C13 0.0350(12) 0.0500(14) 0.0506(14) -0.0009(11) 0.0189(11) -0.0049(10)
C14 0.093(3) 0.087(3) 0.125(4) -0.019(3) 0.046(3) -0.052(3)
C15 0.081(2) 0.099(3) 0.086(3) 0.014(2) 0.056(2) -0.016(2)
C16 0.0518(14) 0.0364(12) 0.0585(15) 0.0051(11) 0.0309(13) 0.0043(10)
C17 0.082(2) 0.0427(14) 0.092(2) -0.0026(15) 0.052(2) -0.0121(15)
C18 0.072(3) 0.0475(19) 0.157(5) 0.028(2) 0.012(3) 0.0077(17)

loop_
_atom_type_symbol
_atom_type_description
_atom_type_scat_dispersion_real
_atom_type_scat_dispersion_imag
_atom_type_scat_source
C C 0.0033 0.0016 'International Tables Vol C Tables 4.2.6.8 and 6.1.1.4'
H H 0.0000 0.0000 'International Tables Vol C Tables 4.2.6.8 and 6.1.1.4'
Cd Cd -0.8075 1.2024 'International Tables Vol C Tables 4.2.6.8 and 6.1.1.4'
N N 0.0061 0.0033 'International Tables Vol C Tables 4.2.6.8 and 6.1.1.4'
O O 0.0106 0.0060 'International Tables Vol C Tables 4.2.6.8 and 6.1.1.4'

loop_
_geom_angle_atom_site_label_1
_geom_angle_atom_site_label_2
_geom_angle_atom_site_label_3
_geom_angle
_geom_angle_site_symmetry_1
_geom_angle_site_symmetry_3
O7 Cd1 O6 89.43(7) . .
O7 Cd1 O3 87.66(7) . 6_565
O6 Cd1 O3 84.21(7) . 6_565
O7 Cd1 O8 95.73(7) . .
O6 Cd1 O8 92.97(8) . .
O3 Cd1 O8 175.58(7) 6_565 .
O7 Cd1 O2 91.96(7) . .
O6 Cd1 O2 172.34(7) . .
O3 Cd1 O2 88.32(6) 6_565 .
O8 Cd1 O2 94.39(7) . .
O7 Cd1 O1 145.61(6) . .
O6 Cd1 O1 122.32(6) . .
O3 Cd1 O1 83.32(6) 6_565 .
O8 Cd1 O1 95.38(6) . .
O2 Cd1 O1 54.79(6) . .
O7 Cd1 O5 142.50(6) . .
O6 Cd1 O5 53.13(6) . .
O3 Cd1 O5 90.26(6) 6_565 .
O8 Cd1 O5 85.32(6) . .
O2 Cd1 O5 125.42(6) . .
O1 Cd1 O5 70.87(5) . .
O4 Cd2 O4 97.86(10) 5_566 6_565
O4 Cd2 O5 88.42(7) 5_566 2
O4 Cd2 O5 165.32(6) 6_565 2
O4 Cd2 O5 165.32(6) 5_566 .
O4 Cd2 O5 88.41(7) 6_565 .
O5 Cd2 O5 88.69(9) 2 .
O4 Cd2 O1 100.98(6) 5_566 2
O4 Cd2 O1 88.83(6) 6_565 2
O5 Cd2 O1 76.91(5) 2 2
O5 Cd2 O1 92.37(6) . 2
O4 Cd2 O1 88.83(6) 5_566 .
O4 Cd2 O1 100.98(6) 6_565 .
O5 Cd2 O1 92.37(6) 2 .
O5 Cd2 O1 76.91(5) . .
O1 Cd2 O1 165.13(7) 2 .
O4 Cd2 Cd1 73.78(5) 5_566 2
O4 Cd2 Cd1 123.83(5) 6_565 2
O5 Cd2 Cd1 45.39(4) 2 2
O5 Cd2 Cd1 113.61(5) . 2
O1 Cd2 Cd1 42.27(4) 2 2
O1 Cd2 Cd1 133.27(4) . 2
C1 O1 Cd2 151.36(14) . .
C1 O1 Cd1 87.41(12) . .
Cd2 O1 Cd1 95.81(5) . .
C1 O2 Cd1 95.75(13) . .
C8 O3 Cd1 126.98(15) . 6_566
C8 O4 Cd2 127.38(15) . 5_566
C9 O5 Cd2 130.17(14) . .
C9 O5 Cd1 83.71(13) . .
Cd2 O5 Cd1 96.13(6) . .
C9 O6 Cd1 100.11(14) . .
C13 O7 Cd1 118.77(16) . .
C16 O8 Cd1 119.00(17) . .
C13 N1 C15 121.5(3) . .
C13 N1 C14 120.3(3) . .
C15 N1 C14 118.1(3) . .
C16 N2 C18 120.5(3) . .
C16 N2 C17 121.9(3) . .
C18 N2 C17 117.6(3) . .
O2 C1 O1 121.86(18) . .
O2 C1 C2 118.60(19) . .
O1 C1 C2 119.54(19) . .
C3 C2 C4 119.56(19) . .
C3 C2 C1 120.36(19) . .
C4 C2 C1 120.02(19) . .
C2 C3 C6 120.2(2) . .
C2 C3 H3 119.9 . .
C6 C3 H3 119.9 . .
C2 C4 C5 120.2(2) . .
C2 C4 H4 119.9 . .
C5 C4 H4 119.9 . .
C4 C5 C7 120.1(2) . .
C4 C5 H5 119.9 . .
C7 C5 H5 119.9 . .
C7 C6 C3 120.5(2) . .
C7 C6 H6 119.7 . .
C3 C6 H6 119.7 . .
C6 C7 C5 119.36(18) . .
C6 C7 C8 120.8(2) . .
C5 C7 C8 119.75(19) . .
O3 C8 O4 126.11(19) . .
O3 C8 C7 117.5(2) . .
O4 C8 C7 116.4(2) . .
O6 C9 O5 123.0(2) . .
O6 C9 C10 118.15(19) . .
O5 C9 C10 118.9(2) . .
C11 C10 C12 119.95(19) . .
C11 C10 C9 119.94(19) . .
C12 C10 C9 120.1(2) . .
C12 C11 C10 120.13(19) 5 .
C12 C11 H11 119.9 5 .
C10 C11 H11 119.9 . .
C11 C12 C10 119.9(2) 5 .
C11 C12 H12 120.0 5 .
C10 C12 H12 120.0 . .
O7 C13 N1 124.4(3) . .
O7 C13 H13 117.8 . .
N1 C13 H13 117.8 . .
N1 C14 H14A 109.5 . .
N1 C14 H14B 109.5 . .
H14A C14 H14B 109.5 . .
N1 C14 H14C 109.5 . .
H14A C14 H14C 109.5 . .
H14B C14 H14C 109.5 . .
N1 C15 H15A 109.5 . .
N1 C15 H15B 109.5 . .
H15A C15 H15B 109.5 . .
N1 C15 H15C 109.5 . .
H15A C15 H15C 109.5 . .
H15B C15 H15C 109.5 . .
O8 C16 N2 124.9(3) . .
O8 C16 H16 117.5 . .
N2 C16 H16 117.5 . .
N2 C17 H17A 109.5 . .
N2 C17 H17B 109.5 . .
H17A C17 H17B 109.5 . .
N2 C17 H17C 109.5 . .
H17A C17 H17C 109.5 . .
H17B C17 H17C 109.5 . .
N2 C18 H18A 109.5 . .
N2 C18 H18B 109.5 . .
H18A C18 H18B 109.5 . .
N2 C18 H18C 109.5 . .
H18A C18 H18C 109.5 . .
H18B C18 H18C 109.5 . .

loop_
_geom_bond_atom_site_label_1
_geom_bond_atom_site_label_2
_geom_bond_distance
_geom_bond_site_symmetry_2
Cd1 O7 2.2619(17) .
Cd1 O6 2.2778(17) .
Cd1 O3 2.2926(16) 6_565
Cd1 O8 2.2945(17) .
Cd1 O2 2.2968(16) .
Cd1 O1 2.4734(16) .
Cd1 O5 2.619(2) .
Cd2 O4 2.2110(16) 5_566
Cd2 O4 2.2110(16) 6_565
Cd2 O5 2.2898(15) 2
Cd2 O5 2.2898(15) .
Cd2 O1 2.4569(19) 2
Cd2 O1 2.4569(19) .
Cd2 Cd1 3.6586(10) 2
O1 C1 1.262(3) .
O2 C1 1.255(3) .
O3 C8 1.253(3) .
O3 Cd1 2.2926(16) 6_566
O4 C8 1.256(3) .
O4 Cd2 2.2111(16) 5_566
O5 C9 1.269(3) .
O6 C9 1.248(3) .
O7 C13 1.237(3) .
O8 C16 1.237(3) .
N1 C13 1.310(3) .
N1 C15 1.461(4) .
N1 C14 1.452(5) .
N2 C16 1.314(3) .
N2 C18 1.437(5) .
N2 C17 1.458(4) .
C1 C2 1.503(3) .
C2 C3 1.380(3) .
C2 C4 1.385(3) .
C3 C6 1.389(3) .
C3 H3 0.9300 .
C4 C5 1.389(3) .
C4 H4 0.9300 .
C5 C7 1.388(3) .
C5 H5 0.9300 .
C6 C7 1.378(3) .
C6 H6 0.9300 .
C7 C8 1.513(3) .
C9 C10 1.494(3) .
C10 C11 1.382(3) .
C10 C12 1.388(3) .
C11 C12 1.380(3) 5
C11 H11 0.9300 .
C12 C11 1.380(3) 5
C12 H12 0.9300 .
C13 H13 0.9300 .
C14 H14A 0.9600 .
C14 H14B 0.9600 .
C14 H14C 0.9600 .
C15 H15A 0.9600 .
C15 H15B 0.9600 .
C15 H15C 0.9600 .
C16 H16 0.9300 .
C17 H17A 0.9600 .
C17 H17B 0.9600 .
C17 H17C 0.9600 .
C18 H18A 0.9600 .
C18 H18B 0.9600 .
C18 H18C 0.9600 .
